data_4032232
loop_
_publ_author_name
'Mallick, Abhijit'
'Oh, Juwon'
'Majewski, Marcin A.'
'St\;epie\'n, Marcin'
'Kim, Dongho'
'Rath, Harapriya'

_publ_section_title
;
 Protonation Dependent Topological Dichotomy of Core Modified Hexaphyrins:
 Synthesis, Characterization, and Excited State Dynamics.
;
_journal_issue 1
_journal_name_full 'The Journal of organic chemistry'
_journal_page_first 556
_journal_page_last 566
_journal_paper_doi 10.1021/acs.joc.6b02576
_journal_volume 82
_journal_year 2017
_chemical_formula_moiety
;
'C82 H60 F10 N4 S4, 2(C12H26),4(C2 F3 O2), 2(C2 H F3 O2)'
;
_chemical_formula_sum 'C118 H114 F28 N4 O12 S4'
_chemical_formula_weight 2440
_chemical_melting_point 300
_chemical_name_common 'Expanded Porphyrin'
_chemical_name_systematic 'Heterocyclic Macrocycle'
_space_group_crystal_system triclinic
_space_group_IT_number 2
_space_group_name_Hall '-P 1'
_space_group_name_H-M_alt 'P -1'
_symmetry_space_group_name_Hall '-P 1'
_symmetry_space_group_name_H-M 'P -1'
_atom_sites_solution_hydrogens geom
_audit_creation_method SHELXL-2014/7
_cell_angle_alpha 71.182(3)
_cell_angle_beta 73.445(3)
_cell_angle_gamma 83.504(3)
_cell_formula_units_Z 1
_cell_length_a 12.0743(16)
_cell_length_b 13.2209(18)
_cell_length_c 17.073(2)
_cell_measurement_reflns_used 4878
_cell_measurement_temperature 100
_cell_measurement_theta_max 24.85
_cell_measurement_theta_min 2.43
_cell_volume 2472.1(6)
_computing_cell_refinement 'Bruker SAINT'
_computing_data_collection 'Bruker APEX2'
_computing_data_reduction 'Bruker SAINT'
_computing_molecular_graphics 'Bruker SHELXTL'
_computing_publication_material 'Bruker SHELXTL'
_computing_structure_refinement 'SHELXL-2014 (Sheldrick 2014)'
_computing_structure_solution 'SHELXS-97 (Sheldrick 2008)'
_diffrn_ambient_temperature 100
_diffrn_measured_fraction_theta_full 0.997
_diffrn_measured_fraction_theta_max 0.993
_diffrn_radiation_type MoK\a
_diffrn_radiation_wavelength 0.71073
_diffrn_reflns_av_R_equivalents 0.0756
_diffrn_reflns_av_unetI/netI 0.0858
_diffrn_reflns_Laue_measured_fraction_full 0.997
_diffrn_reflns_Laue_measured_fraction_max 0.993
_diffrn_reflns_limit_h_max 16
_diffrn_reflns_limit_h_min -12
_diffrn_reflns_limit_k_max 17
_diffrn_reflns_limit_k_min -17
_diffrn_reflns_limit_l_max 22
_diffrn_reflns_limit_l_min -22
_diffrn_reflns_number 45582
_diffrn_reflns_point_group_measured_fraction_full 0.997
_diffrn_reflns_point_group_measured_fraction_max 0.993
_diffrn_reflns_theta_full 25.242
_diffrn_reflns_theta_max 28.373
_diffrn_reflns_theta_min 1.749
_exptl_absorpt_coefficient_mu 0.205
_exptl_crystal_colour blue
_exptl_crystal_density_diffrn 1.493
_exptl_crystal_description block
_exptl_crystal_F_000 1140
_exptl_crystal_size_max 0.1
_exptl_crystal_size_mid 0.1
_exptl_crystal_size_min 0.1
_refine_diff_density_max 0.744
_refine_diff_density_min -0.704
_refine_diff_density_rms 0.094
_refine_ls_extinction_method none
_refine_ls_goodness_of_fit_ref 1.038
_refine_ls_hydrogen_treatment constr
_refine_ls_matrix_type full
_refine_ls_number_parameters 782
_refine_ls_number_reflns 12293
_refine_ls_number_restraints 6
_refine_ls_restrained_S_all 1.039
_refine_ls_R_factor_all 0.1292
_refine_ls_R_factor_gt 0.0737
_refine_ls_shift/su_max 0.001
_refine_ls_shift/su_mean 0.000
_refine_ls_structure_factor_coef Fsqd
_refine_ls_weighting_details 'w=1/[\s^2^(Fo^2^)+(0.1111P)^2^+1.4587P] where P=(Fo^2^+2Fc^2^)/3'
_refine_ls_weighting_scheme calc
_refine_ls_wR_factor_gt 0.1876
_refine_ls_wR_factor_ref 0.2249
_reflns_Friedel_coverage 0.000
_reflns_number_gt 7200
_reflns_number_total 12293
_reflns_threshold_expression 'I > 2\s(I)'
_cod_data_source_file jo6b02576_si_003.cif
_cod_data_source_block HR_91_(protonated)
_cod_database_code 4032232
_shelx_shelxl_version_number 2014/7
_shelx_space_group_comment
;
The symmetry employed for this shelxl refinement is uniquely defined
by the following loop, which should always be used as a source of
symmetry information in preference to the above space-group names.
They are only intended as comments.
;

loop_
_space_group_symop_operation_xyz
'x, y, z'
'-x, -y, -z'

loop_
_atom_site_label
_atom_site_type_symbol
_atom_site_fract_x
_atom_site_fract_y
_atom_site_fract_z
_atom_site_U_iso_or_equiv
_atom_site_adp_type
_atom_site_occupancy
_atom_site_site_symmetry_order
_atom_site_calc_flag
_atom_site_refinement_flags_posn
_atom_site_refinement_flags_adp
_atom_site_refinement_flags_occupancy
_atom_site_disorder_assembly
_atom_site_disorder_group
C1 C 0.3579(3) 1.0291(3) 0.79921(19) 0.0229(7) Uani 1 1 d . . . . .
C2 C 0.4342(3) 0.9728(3) 0.75034(19) 0.0218(7) Uani 1 1 d . . . . .
C3 C 0.3835(3) 0.9014(2) 0.72245(19) 0.0230(7) Uani 1 1 d . . . . .
H3 H 0.4226 0.8580 0.6895 0.028 Uiso 1 1 calc R U . . .
C4 C 0.2599(3) 0.9107(3) 0.75590(19) 0.0217(7) Uani 1 1 d . . . . .
C5 C 0.1735(3) 0.8633(3) 0.73515(19) 0.0224(7) Uani 1 1 d . . . . .
C6 C 0.1922(3) 0.8605(3) 0.6534(2) 0.0227(7) Uani 1 1 d . . . . .
C7 C 0.2730(3) 0.9184(3) 0.5754(2) 0.0269(8) Uani 1 1 d . . . . .
H7 H 0.3298 0.9628 0.5721 0.032 Uiso 1 1 calc R U . . .
C8 C 0.2533(3) 0.8980(3) 0.5083(2) 0.0240(7) Uani 1 1 d . . . . .
H8 H 0.2936 0.9263 0.4511 0.029 Uiso 1 1 calc R U . . .
C9 C 0.1587(3) 0.8247(2) 0.54037(19) 0.0196(6) Uani 1 1 d . . . . .
C10 C 0.1055(3) 0.7809(2) 0.49596(18) 0.0196(6) Uani 1 1 d . . . . .
C11 C 0.1554(3) 0.7788(2) 0.41188(19) 0.0193(6) Uani 1 1 d . . . . .
C12 C 0.1048(3) 0.7434(2) 0.35905(19) 0.0193(6) Uani 1 1 d . . . . .
H12 H 0.0299 0.7190 0.3746 0.023 Uiso 1 1 calc R U . . .
C13 C 0.1833(3) 0.7513(2) 0.28277(19) 0.0209(7) Uani 1 1 d . . . . .
H13 H 0.1726 0.7308 0.2382 0.025 Uiso 1 1 calc R U . . .
C14 C 0.2861(3) 0.7967(2) 0.28255(19) 0.0196(6) Uani 1 1 d . . . . .
C15 C 0.3838(3) 0.8277(2) 0.21672(19) 0.0198(6) Uani 1 1 d . . . . .
C16 C 0.4685(3) 0.8967(3) 0.21772(19) 0.0220(7) Uani 1 1 d . . . . .
C17 C 0.5905(3) 0.8933(2) 0.17840(19) 0.0198(7) Uani 1 1 d . . . . .
H17 H 0.6290 0.8500 0.1451 0.024 Uiso 1 1 calc R U . . .
C18 C 0.0637(3) 0.8250(3) 0.80150(19) 0.0215(7) Uani 1 1 d . . . . .
C19 C -0.0424(3) 0.8755(3) 0.7909(2) 0.0259(7) Uani 1 1 d . . . . .
C20 C -0.1427(3) 0.8360(3) 0.8538(2) 0.0309(8) Uani 1 1 d . . . . .
H20 H -0.2132 0.8688 0.8473 0.037 Uiso 1 1 calc R U . . .
C21 C -0.1413(3) 0.7496(3) 0.9258(2) 0.0317(8) Uani 1 1 d . . . . .
C22 C -0.0369(3) 0.7014(3) 0.9348(2) 0.0294(8) Uani 1 1 d . . . . .
H22 H -0.0354 0.6428 0.9827 0.035 Uiso 1 1 calc R U . . .
C23 C 0.0673(3) 0.7373(3) 0.8744(2) 0.0251(7) Uani 1 1 d . . . . .
C24 C -0.0486(4) 0.9743(3) 0.7172(3) 0.0362(9) Uani 1 1 d . . . . .
H24A H -0.1266 1.0023 0.7252 0.054 Uiso 1 1 calc R U . . .
H24B H -0.0250 0.9566 0.6645 0.054 Uiso 1 1 calc R U . . .
H24C H 0.0017 1.0271 0.7149 0.054 Uiso 1 1 calc R U . . .
C25 C -0.2527(4) 0.7111(4) 0.9935(3) 0.0481(12) Uani 1 1 d . . . . .
H25A H -0.3173 0.7426 0.9711 0.072 Uiso 1 1 calc R U . . .
H25B H -0.2563 0.7317 1.0432 0.072 Uiso 1 1 calc R U . . .
H25C H -0.2552 0.6347 1.0091 0.072 Uiso 1 1 calc R U . . .
C26 C 0.1790(3) 0.6823(3) 0.8880(2) 0.0362(9) Uani 1 1 d . . . . .
H26A H 0.2300 0.6805 0.8338 0.054 Uiso 1 1 calc R U . . .
H26B H 0.1642 0.6106 0.9254 0.054 Uiso 1 1 calc R U . . .
H26C H 0.2143 0.7205 0.9134 0.054 Uiso 1 1 calc R U . . .
C27 C -0.0127(3) 0.7381(2) 0.54014(18) 0.0193(6) Uani 1 1 d . . . . .
C28 C -0.1033(3) 0.8058(3) 0.5651(2) 0.0223(7) Uani 1 1 d . . . . .
C29 C -0.2132(3) 0.7698(3) 0.6085(2) 0.0274(7) Uani 1 1 d . . . . .
C30 C -0.2364(3) 0.6637(3) 0.6263(2) 0.0293(8) Uani 1 1 d . . . . .
C31 C -0.1500(3) 0.5951(3) 0.6019(2) 0.0253(7) Uani 1 1 d . . . . .
C32 C -0.0398(3) 0.6318(2) 0.56080(19) 0.0215(7) Uani 1 1 d . . . . .
C33 C 0.4046(3) 0.7881(3) 0.1410(2) 0.0219(7) Uani 1 1 d . . . . .
C34 C 0.4425(3) 0.6820(3) 0.1476(2) 0.0267(8) Uani 1 1 d . . . . .
C35 C 0.4606(3) 0.6467(3) 0.0760(2) 0.0307(8) Uani 1 1 d . . . . .
H35 H 0.4852 0.5764 0.0800 0.037 Uiso 1 1 calc R U . . .
C36 C 0.4428(3) 0.7138(3) -0.0007(2) 0.0293(8) Uani 1 1 d . . . . .
C37 C 0.4052(3) 0.8171(3) -0.0058(2) 0.0289(8) Uani 1 1 d . . . . .
H37 H 0.3923 0.8622 -0.0570 0.035 Uiso 1 1 calc R U . . .
C38 C 0.3860(3) 0.8563(3) 0.0637(2) 0.0241(7) Uani 1 1 d . . . . .
C39 C 0.4656(4) 0.6075(3) 0.2291(2) 0.0426(10) Uani 1 1 d . . . . .
H39A H 0.5134 0.6420 0.2487 0.064 Uiso 1 1 calc R U . . .
H39B H 0.5045 0.5438 0.2184 0.064 Uiso 1 1 calc R U . . .
H39C H 0.3937 0.5889 0.2721 0.064 Uiso 1 1 calc R U . . .
C40 C 0.4655(4) 0.6729(4) -0.0771(3) 0.0446(11) Uani 1 1 d . . . . .
H40A H 0.4483 0.7287 -0.1247 0.067 Uiso 1 1 calc R U . . .
H40B H 0.4172 0.6131 -0.0627 0.067 Uiso 1 1 calc R U . . .
H40C H 0.5452 0.6509 -0.0925 0.067 Uiso 1 1 calc R U . . .
C41 C 0.3415(3) 0.9696(3) 0.0568(2) 0.0309(8) Uani 1 1 d . . . . .
H41A H 0.2713 0.9687 0.1011 0.046 Uiso 1 1 calc R U . . .
H41B H 0.3266 1.0026 0.0017 0.046 Uiso 1 1 calc R U . . .
H41C H 0.3984 1.0094 0.0632 0.046 Uiso 1 1 calc R U . . .
C42 C -0.0105(4) 0.1756(3) 0.9011(2) 0.0379(9) Uani 1 1 d . . . . .
C43 C 0.0727(4) 0.2534(4) 0.8280(3) 0.0490(12) Uani 1 1 d . . . . .
C44 C 0.9445(3) 0.5650(3) 0.8011(2) 0.0264(8) Uani 1 1 d . . . . .
C45 C 0.8211(3) 0.5230(3) 0.8441(2) 0.0328(8) Uani 1 1 d . . . . .
C46 C 0.3669(5) 0.5831(6) 0.6120(5) 0.095(3) Uani 1 1 d . . . . .
C47 C 0.2731(5) 0.5172(4) 0.6887(4) 0.0743(19) Uani 1 1 d . . . . .
C1S C 0.7943(3) 0.8145(3) 0.3837(2) 0.0270(8) Uani 1 1 d . . . . .
C2S C 0.5491(5) 0.8152(5) 0.4510(4) 0.0533(15) Uani 1 1 d . . . . .
C3S C 0.7018(5) 0.8483(6) 0.4446(5) 0.0647(17) Uani 1 1 d . . . . .
C4S C 0.5276(5) 0.9018(5) 0.4514(4) 0.0650(14) Uani 1 1 d . . . . .
C5S C 0.5295(8) 0.7043(10) 0.3742(5) 0.139(5) Uani 1 1 d . . . . .
C6S C 0.6940(7) 0.6529(5) 0.4591(6) 0.101(3) Uani 1 1 d . . . . .
C7S C 0.5694(7) 0.7682(6) 0.5494(4) 0.0837(19) Uani 1 1 d . . . . .
C8S C 0.6735(6) 0.7157(14) 0.4053(6) 0.172(7) Uani 1 1 d . . . . .
C10S C 0.7516(9) 0.7778(8) 0.3520(6) 0.122(3) Uani 1 1 d . . . . .
C11S C 0.4835(13) 0.8141(8) 0.4244(6) 0.131(4) Uani 1 1 d . U . . .
C12S C 0.5619(13) 0.7459(4) 0.4075(4) 0.175(7) Uani 1 1 d . U . . .
C13S C 0.640(2) 0.8098(8) 0.4722(6) 0.178(8) Uani 1 1 d . . . . .
F1 F -0.08382(17) 0.91012(15) 0.54616(13) 0.0305(5) Uani 1 1 d . . . . .
F2 F -0.29777(18) 0.83747(18) 0.63170(16) 0.0437(6) Uani 1 1 d . . . . .
F3 F -0.34370(18) 0.62880(18) 0.66741(16) 0.0449(6) Uani 1 1 d . . . . .
F4 F -0.17292(19) 0.49191(16) 0.62028(14) 0.0372(5) Uani 1 1 d . . . . .
F5 F 0.04448(17) 0.56115(15) 0.54176(12) 0.0287(5) Uani 1 1 d . . . . .
F6 F 0.0387(3) 0.1181(2) 0.96136(18) 0.0761(10) Uani 1 1 d . . . . .
F7 F -0.0493(2) 0.1082(2) 0.87256(16) 0.0490(6) Uani 1 1 d . . . . .
F8 F -0.1003(2) 0.2294(2) 0.93528(19) 0.0679(9) Uani 1 1 d . . . . .
F9 F 0.7437(2) 0.6008(2) 0.82944(15) 0.0494(6) Uani 1 1 d . . . . .
F10 F 0.8036(2) 0.4504(2) 0.81068(17) 0.0548(7) Uani 1 1 d . . . . .
F11 F 0.8006(2) 0.4809(2) 0.92768(14) 0.0554(7) Uani 1 1 d . . . . .
F13 F 0.3969(4) 0.6663(5) 0.6284(4) 0.160(3) Uani 1 1 d . . . . .
N1 N 0.1237(2) 0.8065(2) 0.62701(15) 0.0198(6) Uani 1 1 d . . . . .
H1 H 0.0668 0.7669 0.6609 0.024 Uiso 1 1 calc R U . . .
N2 N 0.2643(2) 0.8105(2) 0.36401(15) 0.0204(6) Uani 1 1 d . . . . .
H2 H 0.3127 0.8354 0.3812 0.024 Uiso 1 1 calc R U . . .
O1 O 0.0368(3) 0.3048(3) 0.7661(2) 0.0621(9) Uani 1 1 d . . . . .
O2 O 0.1692(3) 0.2624(4) 0.8375(3) 0.0820(14) Uani 1 1 d . . . . .
O3 O 0.9601(2) 0.64478(19) 0.73957(14) 0.0310(6) Uani 1 1 d . . . . .
O4 O 1.0206(2) 0.5029(2) 0.83427(17) 0.0373(6) Uani 1 1 d . . . . .
H5 H 1.0008 0.4905 0.8865 0.056 Uiso 1 1 calc R U . . .
O6 O 0.2165(3) 0.5615(3) 0.7374(2) 0.0611(9) Uani 1 1 d . . . . .
S1 S 0.57430(8) 1.00545(7) 0.72984(5) 0.0279(2) Uani 1 1 d . . . . .
S2 S 0.21701(8) 0.99567(8) 0.81934(5) 0.0293(2) Uani 1 1 d . . . . .
F12A F 0.4702(7) 0.5416(6) 0.5939(6) 0.0452(19) Uani 0.5 1 d . . P A 1
F14A F 0.3264(17) 0.6357(10) 0.5526(13) 0.082(4) Uani 0.5 1 d . . P A 1
O5A O 0.2846(4) 0.4213(4) 0.6990(3) 0.0517(11) Uani 0.7 1 d . . P B 1
F12B F 0.4402(8) 0.5024(9) 0.5869(6) 0.076(3) Uani 0.5 1 d . . P A 2
F14B F 0.3239(18) 0.5967(17) 0.5347(15) 0.181(13) Uani 0.5 1 d . . P A 2
O5B O 0.2059(10) 0.4333(9) 0.6655(6) 0.055(3) Uani 0.3 1 d . . P B 2

loop_
_atom_site_aniso_label
_atom_site_aniso_U_11
_atom_site_aniso_U_22
_atom_site_aniso_U_33
_atom_site_aniso_U_23
_atom_site_aniso_U_13
_atom_site_aniso_U_12
C1 0.0202(17) 0.0276(17) 0.0190(14) -0.0065(13) -0.0002(13) -0.0084(13)
C2 0.0227(17) 0.0231(16) 0.0184(14) -0.0085(12) 0.0011(12) -0.0065(13)
C3 0.0350(19) 0.0183(15) 0.0205(14) 0.0002(12) -0.0161(14) -0.0147(14)
C4 0.0197(17) 0.0274(17) 0.0184(14) -0.0087(12) -0.0011(12) -0.0078(13)
C5 0.0201(17) 0.0239(16) 0.0216(15) -0.0062(13) -0.0017(13) -0.0055(13)
C6 0.0202(17) 0.0266(17) 0.0221(15) -0.0088(13) -0.0029(13) -0.0061(13)
C7 0.0214(18) 0.0367(19) 0.0216(15) -0.0079(14) 0.0001(13) -0.0145(15)
C8 0.0217(17) 0.0294(18) 0.0182(14) -0.0057(13) 0.0015(13) -0.0120(14)
C9 0.0171(16) 0.0223(16) 0.0173(14) -0.0045(12) -0.0016(12) -0.0049(12)
C10 0.0196(16) 0.0212(15) 0.0158(14) -0.0035(12) -0.0013(12) -0.0064(12)
C11 0.0182(16) 0.0188(15) 0.0179(14) -0.0016(11) -0.0027(12) -0.0055(12)
C12 0.0169(16) 0.0185(15) 0.0221(15) -0.0062(12) -0.0028(12) -0.0043(12)
C13 0.0218(17) 0.0216(16) 0.0190(14) -0.0066(12) -0.0032(13) -0.0035(13)
C14 0.0207(17) 0.0204(15) 0.0192(14) -0.0086(12) -0.0035(12) -0.0034(12)
C15 0.0179(16) 0.0197(15) 0.0208(14) -0.0069(12) -0.0019(12) -0.0031(12)
C16 0.0233(17) 0.0243(16) 0.0171(14) -0.0066(12) -0.0003(13) -0.0070(13)
C17 0.0215(17) 0.0199(15) 0.0192(14) 0.0005(12) -0.0105(13) -0.0113(12)
C18 0.0176(16) 0.0276(17) 0.0203(14) -0.0124(13) 0.0021(12) -0.0078(13)
C19 0.0257(18) 0.0287(18) 0.0300(17) -0.0187(14) -0.0068(14) 0.0001(14)
C20 0.0165(17) 0.045(2) 0.041(2) -0.0297(18) -0.0033(15) 0.0008(15)
C21 0.0257(19) 0.047(2) 0.0278(17) -0.0244(16) 0.0052(14) -0.0150(16)
C22 0.029(2) 0.040(2) 0.0179(15) -0.0087(14) 0.0018(14) -0.0154(16)
C23 0.0214(17) 0.0339(19) 0.0197(15) -0.0087(13) -0.0016(13) -0.0072(14)
C24 0.033(2) 0.033(2) 0.045(2) -0.0163(17) -0.0116(17) 0.0057(16)
C25 0.026(2) 0.082(3) 0.039(2) -0.034(2) 0.0121(17) -0.024(2)
C26 0.033(2) 0.043(2) 0.0237(17) 0.0021(15) -0.0064(15) -0.0064(17)
C27 0.0200(16) 0.0215(15) 0.0157(13) -0.0043(12) -0.0023(12) -0.0077(12)
C28 0.0221(17) 0.0205(16) 0.0232(15) -0.0063(12) -0.0027(13) -0.0062(13)
C29 0.0193(17) 0.0272(18) 0.0351(18) -0.0145(15) -0.0001(14) -0.0009(14)
C30 0.0212(18) 0.0282(18) 0.0334(18) -0.0080(15) 0.0023(14) -0.0087(14)
C31 0.0300(19) 0.0182(16) 0.0248(16) -0.0049(13) -0.0011(14) -0.0098(14)
C32 0.0238(17) 0.0191(15) 0.0193(14) -0.0060(12) -0.0013(13) -0.0029(13)
C33 0.0162(16) 0.0263(17) 0.0235(15) -0.0119(13) 0.0022(12) -0.0084(13)
C34 0.0240(18) 0.0227(17) 0.0275(17) -0.0082(13) 0.0058(14) -0.0082(14)
C35 0.0224(18) 0.0310(19) 0.0374(19) -0.0197(16) 0.0079(15) -0.0086(14)
C36 0.0177(17) 0.042(2) 0.0342(18) -0.0242(16) 0.0009(14) -0.0066(15)
C37 0.0268(19) 0.039(2) 0.0250(16) -0.0168(15) -0.0069(14) 0.0021(16)
C38 0.0216(17) 0.0271(17) 0.0262(16) -0.0133(13) -0.0033(13) -0.0040(13)
C39 0.054(3) 0.0244(19) 0.037(2) -0.0057(16) 0.0019(19) 0.0035(18)
C40 0.036(2) 0.065(3) 0.050(2) -0.044(2) -0.0094(19) 0.007(2)
C41 0.036(2) 0.0309(19) 0.0255(17) -0.0120(14) -0.0063(15) 0.0037(16)
C42 0.040(2) 0.041(2) 0.037(2) -0.0180(18) -0.0107(18) 0.0009(18)
C43 0.035(3) 0.059(3) 0.062(3) -0.045(3) 0.009(2) -0.015(2)
C44 0.033(2) 0.0245(17) 0.0196(15) -0.0103(13) 0.0026(14) -0.0057(15)
C45 0.030(2) 0.037(2) 0.0254(17) -0.0062(15) 0.0009(15) -0.0072(16)
C46 0.049(4) 0.075(4) 0.093(5) 0.020(4) 0.024(3) 0.025(3)
C47 0.065(4) 0.041(3) 0.069(3) 0.007(3) 0.023(3) 0.013(3)
C1S 0.0224(19) 0.036(2) 0.0244(17) -0.0128(15) -0.0046(14) 0.0003(15)
C2S 0.047(3) 0.044(3) 0.045(3) 0.004(3) 0.007(2) -0.006(3)
C3S 0.044(3) 0.078(5) 0.084(5) -0.037(4) -0.028(3) 0.013(3)
C4S 0.060(4) 0.063(4) 0.079(4) -0.029(3) -0.021(3) 0.002(3)
C5S 0.107(6) 0.207(11) 0.076(5) 0.055(6) -0.062(5) -0.095(7)
C6S 0.087(5) 0.053(4) 0.143(7) -0.034(4) 0.004(5) 0.008(3)
C7S 0.114(6) 0.088(5) 0.058(3) -0.015(3) -0.040(4) -0.015(4)
C8S 0.023(3) 0.349(18) 0.078(5) 0.021(8) -0.003(3) -0.023(6)
C10S 0.108(7) 0.139(8) 0.105(6) -0.019(6) -0.023(6) -0.013(6)
C11S 0.196(12) 0.105(7) 0.079(6) -0.016(5) -0.010(7) -0.055(8)
C12S 0.357(16) 0.017(3) 0.055(4) -0.018(3) 0.102(7) 0.000(5)
C13S 0.38(3) 0.062(6) 0.063(6) -0.017(4) -0.005(10) -0.043(11)
F1 0.0264(11) 0.0182(10) 0.0456(12) -0.0098(9) -0.0061(9) -0.0043(8)
F2 0.0213(11) 0.0352(12) 0.0705(16) -0.0251(12) 0.0041(11) 0.0001(9)
F3 0.0225(12) 0.0397(13) 0.0616(15) -0.0167(11) 0.0128(10) -0.0164(9)
F4 0.0373(13) 0.0210(10) 0.0454(12) -0.0084(9) 0.0046(10) -0.0153(9)
F5 0.0273(11) 0.0215(10) 0.0338(10) -0.0112(8) 0.0012(9) -0.0029(8)
F6 0.127(3) 0.0619(19) 0.0555(17) -0.0226(14) -0.0497(19) 0.0134(19)
F7 0.0426(15) 0.0491(15) 0.0613(15) -0.0208(12) -0.0123(12) -0.0168(12)
F8 0.0527(18) 0.0618(18) 0.0693(18) -0.0265(15) 0.0221(14) -0.0010(14)
F9 0.0293(13) 0.0563(16) 0.0479(14) -0.0085(12) 0.0041(10) -0.0011(11)
F10 0.0439(15) 0.0557(16) 0.0667(17) -0.0292(13) 0.0037(13) -0.0253(12)
F11 0.0478(15) 0.0746(18) 0.0245(11) 0.0060(11) 0.0038(10) -0.0225(13)
F13 0.102(4) 0.107(4) 0.205(6) -0.018(4) 0.043(4) -0.040(3)
N1 0.0175(14) 0.0241(14) 0.0163(12) -0.0053(10) 0.0003(10) -0.0089(11)
N2 0.0163(13) 0.0291(15) 0.0157(12) -0.0083(10) 0.0006(10) -0.0085(11)
O1 0.055(2) 0.059(2) 0.057(2) -0.0069(17) -0.0016(17) -0.0088(17)
O2 0.035(2) 0.154(4) 0.080(3) -0.071(3) -0.0026(18) -0.026(2)
O3 0.0368(15) 0.0328(14) 0.0196(11) -0.0039(10) -0.0008(10) -0.0156(11)
O4 0.0387(16) 0.0327(14) 0.0339(13) -0.0065(12) -0.0032(12) -0.0022(12)
O6 0.0325(18) 0.060(2) 0.078(2) -0.0239(19) 0.0074(16) -0.0016(15)
S1 0.0228(5) 0.0306(5) 0.0302(4) -0.0130(4) 0.0000(3) -0.0080(3)
S2 0.0235(5) 0.0379(5) 0.0282(4) -0.0151(4) -0.0009(3) -0.0087(4)
F12A 0.018(3) 0.039(4) 0.064(4) -0.006(3) 0.000(3) 0.001(2)
F14A 0.053(6) 0.060(4) 0.072(7) 0.032(4) 0.005(5) 0.026(4)
O5A 0.052(3) 0.039(3) 0.053(3) -0.011(2) 0.002(2) -0.008(2)
F12B 0.038(5) 0.112(9) 0.054(4) -0.013(5) -0.001(4) 0.028(5)
F14B 0.047(7) 0.26(2) 0.097(12) 0.094(15) 0.012(7) 0.038(14)
O5B 0.049(7) 0.064(7) 0.030(5) -0.009(5) 0.016(5) 0.005(6)

loop_
_atom_type_symbol
_atom_type_description
_atom_type_scat_dispersion_real
_atom_type_scat_dispersion_imag
_atom_type_scat_source
C C 0.0033 0.0016 'International Tables Vol C Tables 4.2.6.8 and 6.1.1.4'
H H 0.0000 0.0000 'International Tables Vol C Tables 4.2.6.8 and 6.1.1.4'
N N 0.0061 0.0033 'International Tables Vol C Tables 4.2.6.8 and 6.1.1.4'
O O 0.0106 0.0060 'International Tables Vol C Tables 4.2.6.8 and 6.1.1.4'
F F 0.0171 0.0103 'International Tables Vol C Tables 4.2.6.8 and 6.1.1.4'
S S 0.1246 0.1234 'International Tables Vol C Tables 4.2.6.8 and 6.1.1.4'

loop_
_geom_angle_atom_site_label_1
_geom_angle_atom_site_label_2
_geom_angle_atom_site_label_3
_geom_angle
_geom_angle_site_symmetry_1
_geom_angle_site_symmetry_3
C2 C1 C17 115.6(3) . 2_676
C2 C1 S2 112.2(2) . .
C17 C1 S2 132.1(3) 2_676 .
C1 C2 C3 116.1(3) . .
C1 C2 S1 112.7(2) . .
C3 C2 S1 131.1(3) . .
C2 C3 C4 106.4(3) . .
C2 C3 H3 126.8 . .
C4 C3 H3 126.8 . .
C3 C4 C5 125.6(3) . .
C3 C4 S2 114.3(2) . .
C5 C4 S2 119.9(2) . .
C6 C5 C4 118.7(3) . .
C6 C5 C18 121.3(3) . .
C4 C5 C18 119.9(3) . .
C5 C6 N1 124.7(3) . .
C5 C6 C7 130.0(3) . .
N1 C6 C7 105.0(3) . .
C8 C7 C6 109.3(3) . .
C8 C7 H7 125.4 . .
C6 C7 H7 125.4 . .
C7 C8 C9 108.3(3) . .
C7 C8 H8 125.8 . .
C9 C8 H8 125.8 . .
N1 C9 C10 123.7(3) . .
N1 C9 C8 106.2(3) . .
C10 C9 C8 130.1(3) . .
C11 C10 C9 123.7(3) . .
C11 C10 C27 118.5(3) . .
C9 C10 C27 117.8(3) . .
N2 C11 C10 125.7(3) . .
N2 C11 C12 106.5(3) . .
C10 C11 C12 127.8(3) . .
C13 C12 C11 109.2(3) . .
C13 C12 H12 125.4 . .
C11 C12 H12 125.4 . .
C12 C13 C14 108.3(3) . .
C12 C13 H13 125.9 . .
C14 C13 H13 125.9 . .
C15 C14 N2 125.4(3) . .
C15 C14 C13 128.8(3) . .
N2 C14 C13 105.6(3) . .
C14 C15 C16 122.9(3) . .
C14 C15 C33 118.6(3) . .
C16 C15 C33 118.5(3) . .
C17 C16 C15 125.6(3) . .
C17 C16 S1 113.9(2) . 2_676
C15 C16 S1 120.5(2) . 2_676
C16 C17 C1 106.6(3) . 2_676
C16 C17 H17 126.7 . .
C1 C17 H17 126.7 2_676 .
C19 C18 C23 120.4(3) . .
C19 C18 C5 120.2(3) . .
C23 C18 C5 119.3(3) . .
C20 C19 C18 118.2(3) . .
C20 C19 C24 119.8(3) . .
C18 C19 C24 121.8(3) . .
C21 C20 C19 122.3(3) . .
C21 C20 H20 118.8 . .
C19 C20 H20 118.8 . .
C22 C21 C20 118.4(3) . .
C22 C21 C25 121.2(4) . .
C20 C21 C25 120.3(4) . .
C21 C22 C23 122.2(3) . .
C21 C22 H22 118.9 . .
C23 C22 H22 118.9 . .
C22 C23 C18 118.3(3) . .
C22 C23 C26 119.9(3) . .
C18 C23 C26 121.8(3) . .
C19 C24 H24A 109.5 . .
C19 C24 H24B 109.5 . .
H24A C24 H24B 109.5 . .
C19 C24 H24C 109.5 . .
H24A C24 H24C 109.5 . .
H24B C24 H24C 109.5 . .
C21 C25 H25A 109.5 . .
C21 C25 H25B 109.5 . .
H25A C25 H25B 109.5 . .
C21 C25 H25C 109.5 . .
H25A C25 H25C 109.5 . .
H25B C25 H25C 109.5 . .
C23 C26 H26A 109.5 . .
C23 C26 H26B 109.5 . .
H26A C26 H26B 109.5 . .
C23 C26 H26C 109.5 . .
H26A C26 H26C 109.5 . .
H26B C26 H26C 109.5 . .
C32 C27 C28 116.1(3) . .
C32 C27 C10 124.0(3) . .
C28 C27 C10 119.9(3) . .
F1 C28 C29 118.3(3) . .
F1 C28 C27 119.4(3) . .
C29 C28 C27 122.3(3) . .
F2 C29 C28 120.4(3) . .
F2 C29 C30 120.1(3) . .
C28 C29 C30 119.5(3) . .
F3 C30 C31 120.5(3) . .
F3 C30 C29 119.6(3) . .
C31 C30 C29 119.9(3) . .
F4 C31 C30 119.5(3) . .
F4 C31 C32 120.6(3) . .
C30 C31 C32 119.8(3) . .
F5 C32 C31 118.3(3) . .
F5 C32 C27 119.3(3) . .
C31 C32 C27 122.4(3) . .
C38 C33 C34 120.0(3) . .
C38 C33 C15 120.2(3) . .
C34 C33 C15 119.8(3) . .
C35 C34 C33 118.7(3) . .
C35 C34 C39 120.0(3) . .
C33 C34 C39 121.3(3) . .
C36 C35 C34 121.6(3) . .
C36 C35 H35 119.2 . .
C34 C35 H35 119.2 . .
C37 C36 C35 118.8(3) . .
C37 C36 C40 121.3(4) . .
C35 C36 C40 119.9(4) . .
C36 C37 C38 121.8(3) . .
C36 C37 H37 119.1 . .
C38 C37 H37 119.1 . .
C37 C38 C33 119.0(3) . .
C37 C38 C41 120.5(3) . .
C33 C38 C41 120.4(3) . .
C34 C39 H39A 109.5 . .
C34 C39 H39B 109.5 . .
H39A C39 H39B 109.5 . .
C34 C39 H39C 109.5 . .
H39A C39 H39C 109.5 . .
H39B C39 H39C 109.5 . .
C36 C40 H40A 109.5 . .
C36 C40 H40B 109.5 . .
H40A C40 H40B 109.5 . .
C36 C40 H40C 109.5 . .
H40A C40 H40C 109.5 . .
H40B C40 H40C 109.5 . .
C38 C41 H41A 109.5 . .
C38 C41 H41B 109.5 . .
H41A C41 H41B 109.5 . .
C38 C41 H41C 109.5 . .
H41A C41 H41C 109.5 . .
H41B C41 H41C 109.5 . .
F6 C42 F8 109.0(3) . .
F6 C42 F7 107.3(3) . .
F8 C42 F7 108.1(4) . .
F6 C42 C43 112.2(4) . .
F8 C42 C43 109.5(4) . .
F7 C42 C43 110.7(3) . .
O1 C43 O2 125.6(5) . .
O1 C43 C42 116.7(4) . .
O2 C43 C42 117.6(5) . .
O3 C44 O4 128.3(3) . .
O3 C44 C45 118.9(3) . .
O4 C44 C45 112.6(3) . .
F11 C45 F9 107.2(3) . .
F11 C45 F10 109.1(3) . .
F9 C45 F10 107.1(3) . .
F11 C45 C44 113.0(3) . .
F9 C45 C44 110.9(3) . .
F10 C45 C44 109.4(3) . .
F14A C46 F12A 118.4(10) . .
F14A C46 F13 96.0(10) . .
F12A C46 F13 96.6(7) . .
F13 C46 F12B 127.2(8) . .
F13 C46 F14B 121.6(10) . .
F12B C46 F14B 85.7(10) . .
F14A C46 C47 111.5(11) . .
F12A C46 C47 118.8(6) . .
F13 C46 C47 111.4(6) . .
F12B C46 C47 101.8(6) . .
F14B C46 C47 104.6(10) . .
O6 C47 O5A 128.2(5) . .
O6 C47 C46 117.0(6) . .
O5A C47 C46 113.0(5) . .
O6 C47 O5B 116.8(6) . .
C46 C47 O5B 114.5(6) . .
C10S C1S C3S 104.5(7) . .
C10S C1S C8S 37.1(6) . .
C3S C1S C8S 77.9(5) . .
C10S C1S C13S 87.0(7) . .
C3S C1S C13S 21.7(4) . .
C8S C1S C13S 56.7(5) . .
C11S C2S C4S 92.6(9) . .
C11S C2S C13S 169.0(12) . .
C4S C2S C13S 94.5(9) . .
C11S C2S C12S 63.9(12) . .
C4S C2S C12S 146.6(9) . .
C13S C2S C12S 106.1(10) . .
C11S C2S C7S 135.5(8) . .
C4S C2S C7S 96.5(7) . .
C13S C2S C7S 51.8(7) . .
C12S C2S C7S 116.9(6) . .
C11S C2S C3S 152.9(8) . .
C4S C2S C3S 84.2(6) . .
C13S C2S C3S 21.2(5) . .
C12S C2S C3S 105.7(8) . .
C7S C2S C3S 71.5(5) . .
C11S C2S C8S 104.5(10) . .
C4S C2S C8S 144.4(6) . .
C13S C2S C8S 65.1(6) . .
C12S C2S C8S 41.1(9) . .
C7S C2S C8S 92.7(5) . .
C3S C2S C8S 66.4(5) . .
C13S C3S C1S 121.1(12) . .
C13S C3S C2S 30.9(12) . .
C1S C3S C2S 116.7(5) . .
C13S C3S C10S 94.6(10) . .
C1S C3S C10S 31.6(3) . .
C2S C3S C10S 85.1(5) . .
C2S C4S C11S 40.6(6) . .
C2S C4S C13S 44.9(5) . .
C11S C4S C13S 85.2(7) . .
C12S C5S C11S 40.8(11) . .
C12S C5S C8S 39.9(9) . .
C11S C5S C8S 80.5(8) . .
C8S C6S C10S 32.7(6) . .
C13S C7S C2S 47.2(9) . .
C6S C8S C10S 119.6(9) . .
C6S C8S C12S 119.9(9) . .
C10S C8S C12S 118.1(12) . .
C6S C8S C13S 89.2(10) . .
C10S C8S C13S 88.8(12) . .
C12S C8S C13S 76.6(12) . .
C6S C8S C1S 98.6(8) . .
C10S C8S C1S 31.2(6) . .
C12S C8S C1S 123.7(13) . .
C13S C8S C1S 63.9(8) . .
C6S C8S C5S 118.4(11) . .
C10S C8S C5S 119.7(8) . .
C12S C8S C5S 30.6(5) . .
C13S C8S C5S 107.2(10) . .
C1S C8S C5S 142.3(8) . .
C6S C8S C2S 109.1(9) . .
C10S C8S C2S 104.0(12) . .
C12S C8S C2S 40.0(7) . .
C13S C8S C2S 36.6(7) . .
C1S C8S C2S 91.6(8) . .
C5S C8S C2S 70.7(6) . .
C1S C10S C8S 111.7(10) . .
C1S C10S C3S 43.9(5) . .
C8S C10S C3S 79.3(9) . .
C1S C10S C6S 93.8(7) . .
C8S C10S C6S 27.8(5) . .
C3S C10S C6S 77.4(5) . .
C2S C11S C12S 69.7(13) . .
C2S C11S C4S 46.8(6) . .
C12S C11S C4S 112.5(13) . .
C2S C11S C5S 103.3(12) . .
C12S C11S C5S 33.7(8) . .
C4S C11S C5S 144.5(10) . .
C5S C12S C11S 105.5(18) . .
C5S C12S C2S 151.6(18) . .
C11S C12S C2S 46.4(5) . .
C5S C12S C8S 109.5(11) . .
C11S C12S C8S 144.2(15) . .
C2S C12S C8S 98.9(15) . .
C3S C13S C2S 127.9(15) . .
C3S C13S C7S 143.9(18) . .
C2S C13S C7S 81.1(14) . .
C3S C13S C4S 102.6(12) . .
C2S C13S C4S 40.7(8) . .
C7S C13S C4S 86.3(12) . .
C3S C13S C8S 96.0(12) . .
C2S C13S C8S 78.2(7) . .
C7S C13S C8S 112.6(8) . .
C4S C13S C8S 113.3(10) . .
C3S C13S C1S 37.3(9) . .
C2S C13S C1S 119.7(7) . .
C7S C13S C1S 151.9(13) . .
C4S C13S C1S 121.8(6) . .
C8S C13S C1S 59.5(5) . .
C9 N1 C6 111.2(3) . .
C9 N1 H1 124.4 . .
C6 N1 H1 124.4 . .
C11 N2 C14 110.4(3) . .
C11 N2 H2 124.8 . .
C14 N2 H2 124.8 . .
C44 O4 H5 109.5 . .
C2 S1 C16 91.05(16) . 2_676
C1 S2 C4 90.77(16) . .

loop_
_geom_bond_atom_site_label_1
_geom_bond_atom_site_label_2
_geom_bond_distance
_geom_bond_site_symmetry_2
C1 C2 1.381(5) .
C1 C17 1.456(4) 2_676
C1 S2 1.716(3) .
C2 C3 1.443(4) .
C2 S1 1.703(3) .
C3 C4 1.445(5) .
C3 H3 0.9300 .
C4 C5 1.452(5) .
C4 S2 1.743(3) .
C5 C6 1.361(4) .
C5 C18 1.491(4) .
C6 N1 1.397(4) .
C6 C7 1.443(4) .
C7 C8 1.346(5) .
C7 H7 0.9300 .
C8 C9 1.448(4) .
C8 H8 0.9300 .
C9 N1 1.364(4) .
C9 C10 1.403(4) .
C10 C11 1.398(4) .
C10 C27 1.489(4) .
C11 N2 1.365(4) .
C11 C12 1.434(4) .
C12 C13 1.356(4) .
C12 H12 0.9300 .
C13 C14 1.437(4) .
C13 H13 0.9300 .
C14 C15 1.371(4) .
C14 N2 1.407(4) .
C15 C16 1.452(4) .
C15 C33 1.493(4) .
C16 C17 1.437(5) .
C16 S1 1.754(3) 2_676
C17 C1 1.456(4) 2_676
C17 H17 0.9300 .
C18 C19 1.407(5) .
C18 C23 1.408(5) .
C19 C20 1.390(5) .
C19 C24 1.506(5) .
C20 C21 1.386(5) .
C20 H20 0.9300 .
C21 C22 1.373(6) .
C21 C25 1.514(5) .
C22 C23 1.396(4) .
C22 H22 0.9300 .
C23 C26 1.500(5) .
C24 H24A 0.9600 .
C24 H24B 0.9600 .
C24 H24C 0.9600 .
C25 H25A 0.9600 .
C25 H25B 0.9600 .
C25 H25C 0.9600 .
C26 H26A 0.9600 .
C26 H26B 0.9600 .
C26 H26C 0.9600 .
C27 C32 1.388(4) .
C27 C28 1.392(5) .
C28 F1 1.343(4) .
C28 C29 1.375(5) .
C29 F2 1.338(4) .
C29 C30 1.380(5) .
C30 F3 1.339(4) .
C30 C31 1.366(5) .
C31 F4 1.341(4) .
C31 C32 1.376(5) .
C32 F5 1.344(4) .
C33 C38 1.400(5) .
C33 C34 1.404(5) .
C34 C35 1.397(5) .
C34 C39 1.503(5) .
C35 C36 1.385(5) .
C35 H35 0.9300 .
C36 C37 1.373(5) .
C36 C40 1.513(5) .
C37 C38 1.394(4) .
C37 H37 0.9300 .
C38 C41 1.512(5) .
C39 H39A 0.9600 .
C39 H39B 0.9600 .
C39 H39C 0.9600 .
C40 H40A 0.9600 .
C40 H40B 0.9600 .
C40 H40C 0.9600 .
C41 H41A 0.9600 .
C41 H41B 0.9600 .
C41 H41C 0.9600 .
C42 F6 1.316(5) .
C42 F8 1.325(5) .
C42 F7 1.325(5) .
C42 C43 1.521(6) .
C43 O1 1.225(6) .
C43 O2 1.244(6) .
C44 O3 1.212(4) .
C44 O4 1.291(4) .
C44 C45 1.538(5) .
C45 F11 1.314(4) .
C45 F9 1.320(5) .
C45 F10 1.327(4) .
C46 F14A 1.23(2) .
C46 F12A 1.299(10) .
C46 F13 1.328(10) .
C46 F12B 1.405(12) .
C46 F14B 1.50(3) .
C46 C47 1.549(7) .
C47 O6 1.184(6) .
C47 O5A 1.220(7) .
C47 O5B 1.647(15) .
C1S C10S 1.085(10) .
C1S C3S 1.433(8) .
C1S C8S 1.946(14) .
C1S C13S 2.028(18) .
C2S C11S 1.023(12) .
C2S C4S 1.147(8) .
C2S C13S 1.24(2) .
C2S C12S 1.326(11) .
C2S C7S 1.672(9) .
C2S C3S 1.908(9) .
C2S C8S 2.036(16) .
C3S C13S 0.875(16) .
C3S C10S 2.002(13) .
C4S C11S 1.572(12) .
C4S C13S 1.75(2) .
C5S C12S 1.076(13) .
C5S C11S 1.871(17) .
C5S C8S 1.991(11) .
C6S C8S 1.089(11) .
C6S C10S 2.035(12) .
C7S C13S 1.330(14) .
C8S C10S 1.264(13) .
C8S C12S 1.354(16) .
C8S C13S 1.887(19) .
C11S C12S 1.269(16) .
N1 H1 0.8600 .
N2 H2 0.8600 .
O4 H5 0.8200 .
S1 C16 1.754(3) 2_676
